data_2104904
loop_
_publ_author_name
'Domaga\/la, S\/lawomir'
'Munshi, Parthapratim'
'Ahmed, Maqsood'
'Guillot, Beno\^it'
'Jelsch, Christian'

_publ_section_title
;
 Structural analysis and multipole modelling of quercetin monohydrate
 -- a quantitative and comparative study
;
_journal_issue 1
_journal_name_full 'Acta Crystallographica Section B'
_journal_page_first 63
_journal_page_last 78
_journal_paper_doi 10.1107/S0108768110041996
_journal_volume 67
_journal_year 2011
_chemical_formula_moiety 'C15 H10 O7, H2 O'
_chemical_formula_sum 'C15 H12 O8'
_chemical_formula_weight 320.238
_chemical_name_common 'Quercetin monohydrate'
_chemical_name_systematic
;
2(3,4-dihydroxyphenyl)-3,5,7-trihydroxy-4H-chromen-4-one monohydrate
;
_space_group_IT_number 14
_symmetry_cell_setting monoclinic
_symmetry_space_group_name_Hall '-P 2ybc'
_symmetry_space_group_name_H-M 'P 1 21/c 1'
_atom_sites_solution_hydrogens geom
_atom_sites_solution_primary direct
_atom_sites_solution_secondary difmap
_audit_creation_method MoPro
_cell_angle_alpha 90.00
_cell_angle_beta 95.520(10)
_cell_angle_gamma 90.00
_cell_formula_units_Z 4
_cell_length_a 8.7370(10)
_cell_length_b 4.8520(10)
_cell_length_c 30.1600(10)
_cell_measurement_reflns_used 15541
_cell_measurement_temperature 110
_cell_measurement_theta_max 76.29
_cell_measurement_theta_min 5.09
_cell_volume 1272.6(3)
_computing_cell_refinement
;
CrysAlisPro, Oxford Diffraction Ltd.,
Version 1.171.33.46 (release 27-08-2009 CrysAlis171 .NET)
(compiled Aug 27 2009,17:19:36)
;
_computing_data_collection
;
CrysAlisPro, Oxford Diffraction Ltd.,
Version 1.171.33.46 (release 27-08-2009 CrysAlis171 .NET)
(compiled Aug 27 2009,17:19:36)
;
_computing_data_reduction
;
CrysAlisPro, Oxford Diffraction Ltd.,
Version 1.171.33.46 (release 27-08-2009 CrysAlis171 .NET)
(compiled Aug 27 2009,17:19:36)
;
_computing_molecular_graphics 'MoPro (J. Appl. Cryst. 2005, 38, 38-54)'
_computing_publication_material 'MoPro (J. Appl. Cryst. 2005, 38, 38-54)'
_computing_structure_refinement 'MoPro (J. Appl. Cryst. 2005, 38, 38-54)'
_computing_structure_solution SHELXL-97
_diffrn_ambient_temperature 110
_diffrn_detector_area_resol_mean 10.4508
_diffrn_measured_fraction_theta_full 0.996
_diffrn_measured_fraction_theta_max 0.996
_diffrn_measurement_device_type 'SuperNova, Dual, Cu at zero, Atlas'
_diffrn_measurement_method '\w scans'
_diffrn_radiation_monochromator mirror
_diffrn_radiation_source 'SuperNova (Cu) X-ray Source'
_diffrn_radiation_type CuK\a
_diffrn_radiation_wavelength 1.54184
_diffrn_reflns_av_R_equivalents 0.017
_diffrn_reflns_av_sigmaI/netI 0.00910
_diffrn_reflns_limit_h_max 10
_diffrn_reflns_limit_h_min -11
_diffrn_reflns_limit_k_max 6
_diffrn_reflns_limit_k_min 0
_diffrn_reflns_limit_l_max 37
_diffrn_reflns_limit_l_min 0
_diffrn_reflns_number 69706
_diffrn_reflns_theta_full 76.295
_diffrn_reflns_theta_max 76.29
_diffrn_reflns_theta_min 5.09
_exptl_absorpt_coefficient_mu 0.138
_exptl_absorpt_correction_T_max 1.00000
_exptl_absorpt_correction_T_min 0.67193
_exptl_absorpt_correction_type multi-scan
_exptl_absorpt_process_details
;
'Empirical absorption correction using spherical harmonics,
 implemented in SCALE3 ABSPACK scaling algorithm.'
;
_exptl_crystal_colour yellow
_exptl_crystal_density_diffrn 1.672
_exptl_crystal_density_method 'not measured'
_exptl_crystal_F_000 664
_exptl_crystal_size_max 0.35
_exptl_crystal_size_mid 0.19
_exptl_crystal_size_min 0.16
_refine_diff_density_max 0.152
_refine_diff_density_min -0.180
_refine_ls_extinction_method none
_refine_ls_goodness_of_fit_ref 1.112
_refine_ls_hydrogen_treatment constr
_refine_ls_matrix_type full
_refine_ls_number_parameters 256
_refine_ls_number_reflns 2652
_refine_ls_number_restraints 29
_refine_ls_restrained_S_all 0.942
_refine_ls_R_factor_all 0.0219
_refine_ls_R_factor_gt 0.0203
_refine_ls_shift/su_max 0.000
_refine_ls_shift/su_mean 0.000
_refine_ls_structure_factor_coef F
_refine_ls_weighting_details 'calc w =1/[3.68*\s^2^(Fo^2^)+0.001*Yo^2]'
_refine_ls_weighting_scheme calc
_refine_ls_wR_factor_gt 0.0272
_refine_ls_wR_factor_ref 0.0274
_reflns_number_gt 2565
_reflns_number_total 2652
_reflns_threshold_expression >2.0sigma(I)
_cod_data_source_file gw5011.cif
_cod_data_source_block TAAM_THEO_R
_cod_original_sg_symbol_H-M 'P 21/c'
_cod_database_code 2104904
_cod_database_fobs_code 2104904

loop_
_symmetry_equiv_pos_as_xyz
'x, y, z'
'-x, y+1/2, -z+1/2'
'-x, -y, -z'
'x, -y-1/2, z-1/2'

loop_
_atom_rho_multipole_atom_label
_atom_rho_multipole_coeff_Pv
_atom_rho_multipole_coeff_P00
_atom_rho_multipole_coeff_P10
_atom_rho_multipole_coeff_P11
_atom_rho_multipole_coeff_P1-1
_atom_rho_multipole_coeff_P20
_atom_rho_multipole_coeff_P21
_atom_rho_multipole_coeff_P2-1
_atom_rho_multipole_coeff_P22
_atom_rho_multipole_coeff_P2-2
_atom_rho_multipole_coeff_P30
_atom_rho_multipole_coeff_P31
_atom_rho_multipole_coeff_P3-1
_atom_rho_multipole_coeff_P32
_atom_rho_multipole_coeff_P3-2
_atom_rho_multipole_coeff_P33
_atom_rho_multipole_coeff_P3-3
_atom_rho_multipole_coeff_P40
_atom_rho_multipole_coeff_P41
_atom_rho_multipole_coeff_P4-1
_atom_rho_multipole_coeff_P42
_atom_rho_multipole_coeff_P4-2
_atom_rho_multipole_coeff_P43
_atom_rho_multipole_coeff_P4-3
_atom_rho_multipole_coeff_P44
_atom_rho_multipole_coeff_P4-4
_atom_rho_multipole_kappa
_atom_rho_multipole_radial_slater_n0
_atom_rho_multipole_radial_slater_zeta0
_atom_rho_multipole_radial_slater_n1
_atom_rho_multipole_radial_slater_zeta1
_atom_rho_multipole_radial_slater_n2
_atom_rho_multipole_radial_slater_zeta2
_atom_rho_multipole_radial_slater_n3
_atom_rho_multipole_radial_slater_zeta3
_atom_rho_multipole_radial_slater_n4
_atom_rho_multipole_radial_slater_zeta4
O13 6.287 0. -0.001 -0.081 0.010 0.087 -0.002 0.002 0.049 0.024 0. -0.018 0. 0. 0. -0.051 -0.001 0. 0. 0. 0. 0. 0. 0. 0. 0. 0.982363 2 4.466 2 4.466 2 4.466 3 4.466 4 4.466
H13 0.768 0. 0.112 0. 0. 0.078 0. 0. 0. 0. 0. 0. 0. 0. 0. 0. 0. 0. 0. 0. 0. 0. 0. 0. 0. 0. 1.178236 1 2.000 1 2.000 2 2.000 2 2.000 2 2.000
O4 6.381 0. -0.001 -0.083 0.001 -0.022 0. 0.001 -0.087 -0.004 0. -0.014 0.003 0.001 0.001 0.026 -0.002 0. 0. 0. 0. 0. 0. 0. 0. 0. 0.975538 2 4.466 2 4.466 2 4.466 3 4.466 4 4.466
O1 6.196 0. 0. -0.086 0.001 0.043 -0.001 0.001 0.067 -0.002 -0.001 -0.015 0. 0. 0. -0.047 -0.001 0. 0. 0. 0. 0. 0. 0. 0. 0. 0.988148 2 4.466 2 4.466 2 4.466 3 4.466 4 4.466
O7 6.227 0. -0.001 -0.084 0.009 0.074 0.003 0.002 0.053 0.025 -0.001 -0.018 -0.002 0. 0. -0.052 -0.001 0. 0. 0. 0. 0. 0. 0. 0. 0. 0.985595 2 4.466 2 4.466 2 4.466 3 4.466 4 4.466
H7 0.769 0. 0.119 0. 0. 0.079 0. 0. 0. 0. 0. 0. 0. 0. 0. 0. 0. 0. 0. 0. 0. 0. 0. 0. 0. 0. 1.178236 1 2.000 1 2.000 2 2.000 2 2.000 2 2.000
O5 6.241 0. -0.001 -0.087 0.010 0.070 0.005 0. 0.051 0.031 0.002 -0.020 -0.001 0.001 0.001 -0.048 0.001 0. 0. 0. 0. 0. 0. 0. 0. 0. 0.984255 2 4.466 2 4.466 2 4.466 3 4.466 4 4.466
H5 0.786 0. 0.111 0. 0. 0.081 0. 0. 0. 0. 0. 0. 0. 0. 0. 0. 0. 0. 0. 0. 0. 0. 0. 0. 0. 0. 1.178236 1 2.000 1 2.000 2 2.000 2 2.000 2 2.000
O14 6.226 0. -0.001 -0.096 0.004 0.079 0.003 0.001 0.058 0.020 -0.001 -0.019 -0.002 0. 0.001 -0.050 -0.001 0. 0. 0. 0. 0. 0. 0. 0. 0. 0.984836 2 4.466 2 4.466 2 4.466 3 4.466 4 4.466
H14 0.796 0. 0.120 0. 0. 0.078 0. 0. 0. 0. 0. 0. 0. 0. 0. 0. 0. 0. 0. 0. 0. 0. 0. 0. 0. 0. 1.178236 1 2.000 1 2.000 2 2.000 2 2.000 2 2.000
O3 6.260 0. 0.002 -0.091 0.010 0.087 -0.008 0.003 0.053 0.024 0.001 -0.019 0. 0.001 -0.001 -0.047 -0.002 0. 0. 0. 0. 0. 0. 0. 0. 0. 0.983585 2 4.466 2 4.466 2 4.466 3 4.466 4 4.466
H3 0.786 0. 0.121 0. 0. 0.070 0. 0. 0. 0. 0. 0. 0. 0. 0. 0. 0. 0. 0. 0. 0. 0. 0. 0. 0. 0. 1.178236 1 2.000 1 2.000 2 2.000 2 2.000 2 2.000
O1W 6.212 0. 0.002 -0.109 0.002 0.122 -0.003 0.001 0.048 0.004 0.001 -0.025 0. 0. 0. -0.060 0.001 0. 0. 0. 0. 0. 0. 0. 0. 0. 0.984015 2 4.466 2 4.466 2 4.466 3 4.466 4 4.466
H1W 0.901 0. 0.164 0. 0. 0.100 0. 0. 0. 0. 0. 0. 0. 0. 0. 0. 0. 0. 0. 0. 0. 0. 0. 0. 0. 0. 1.140861 1 2.000 1 2.000 2 2.000 2 2.000 2 2.000
H2W 0.886 0. 0.160 0. 0. 0.096 0. 0. 0. 0. 0. 0. 0. 0. 0. 0. 0. 0. 0. 0. 0. 0. 0. 0. 0. 0. 1.140861 1 2.000 1 2.000 2 2.000 2 2.000 2 2.000
C10 3.782 0. -0.003 -0.001 0.012 -0.098 -0.003 0.008 -0.005 0.001 -0.003 -0.003 0.003 0.003 0.001 -0.186 0.004 0. 0. 0. 0. 0. 0. 0. 0. 0. 1.012557 2 3.176 2 3.176 2 3.176 3 3.176 4 3.176
C2 3.962 0. 0.006 0.117 -0.029 -0.170 0.007 0.001 -0.142 0.009 0.005 0.032 -0.022 -0.011 0.005 -0.338 0.001 0. 0. 0. 0. 0. 0. 0. 0. 0. 1.004416 2 3.176 2 3.176 2 3.176 3 3.176 4 3.176
C8 3.823 0. -0.001 -0.028 0.004 -0.097 0.002 0.004 0.013 -0.001 0. 0.021 0. -0.003 0.001 -0.190 -0.003 0. 0. 0. 0. 0. 0. 0. 0. 0. 1.014524 2 3.176 2 3.176 2 3.176 3 3.176 4 3.176
H8 0.950 0. 0.120 0. 0. 0. 0. 0. 0. 0. 0. 0. 0. 0. 0. 0. 0. 0. 0. 0. 0. 0. 0. 0. 0. 0. 1.161830 1 2.000 1 2.000 2 2.000 2 2.000 2 2.000
C9 4.093 0. 0.006 0.163 0.005 -0.196 0.009 0.003 -0.145 0.029 0.002 0.029 0.020 -0.001 -0.001 -0.369 0.015 0. 0. 0. 0. 0. 0. 0. 0. 0. 1.002334 2 3.176 2 3.176 2 3.176 3 3.176 4 3.176
C6 3.789 0. 0.003 -0.031 -0.006 -0.094 0.003 -0.002 0.013 -0.002 0.001 0.023 -0.007 0.002 -0.002 -0.174 0.005 0. 0. 0. 0. 0. 0. 0. 0. 0. 1.014405 2 3.176 2 3.176 2 3.176 3 3.176 4 3.176
H6 0.967 0. 0.122 0. 0. 0. 0. 0. 0. 0. 0. 0. 0. 0. 0. 0. 0. 0. 0. 0. 0. 0. 0. 0. 0. 0. 1.148793 1 2.000 1 2.000 2 2.000 2 2.000 2 2.000
C11 4.029 0. 0. 0.087 0.002 -0.169 -0.009 -0.002 -0.053 0.004 -0.005 0.013 -0.005 0.004 -0.005 -0.289 -0.001 0. 0. 0. 0. 0. 0. 0. 0. 0. 1.000232 2 3.176 2 3.176 2 3.176 3 3.176 4 3.176
C7 4.146 0. -0.007 0.153 0.006 -0.240 -0.005 0.003 -0.104 -0.007 0.001 0.031 -0.001 0. 0.001 -0.396 0.010 0. 0. 0. 0. 0. 0. 0. 0. 0. 0.995590 2 3.176 2 3.176 2 3.176 3 3.176 4 3.176
C3 3.876 0. 0.003 0.084 0.009 -0.125 -0.008 -0.001 -0.052 -0.020 0.007 0.052 -0.017 -0.011 0.011 -0.310 -0.028 0. 0. 0. 0. 0. 0. 0. 0. 0. 1.009724 2 3.176 2 3.176 2 3.176 3 3.176 4 3.176
C4 3.988 0. -0.005 0.036 0.022 -0.266 0.001 -0.004 -0.009 0.012 0. 0.012 0.001 -0.002 -0.002 -0.349 0.005 0. 0. 0. 0. 0. 0. 0. 0. 0. 1.002531 2 3.176 2 3.176 2 3.176 3 3.176 4 3.176
C12 3.918 0. -0.002 -0.022 0.006 -0.151 0.002 -0.005 0.019 0.005 -0.002 0.024 0. 0.003 0. -0.203 0.015 0. 0. 0. 0. 0. 0. 0. 0. 0. 1.009347 2 3.176 2 3.176 2 3.176 3 3.176 4 3.176
H12 0.927 0. 0.118 0. 0. 0. 0. 0. 0. 0. 0. 0. 0. 0. 0. 0. 0. 0. 0. 0. 0. 0. 0. 0. 0. 0. 1.161830 1 2.000 1 2.000 2 2.000 2 2.000 2 2.000
C13 3.992 0. 0. 0.126 0.062 -0.166 -0.005 -0.006 -0.104 0.027 -0.002 0.042 0.015 0.007 -0.001 -0.364 0. 0. 0. 0. 0. 0. 0. 0. 0. 0. 1.003001 2 3.176 2 3.176 2 3.176 3 3.176 4 3.176
C14 3.992 0. -0.001 0.107 0.051 -0.196 0.010 -0.001 -0.083 0.018 0. 0.039 0.012 -0.001 -0.004 -0.370 -0.001 0. 0. 0. 0. 0. 0. 0. 0. 0. 1.001416 2 3.176 2 3.176 2 3.176 3 3.176 4 3.176
C5 4.142 0. -0.001 0.146 0.028 -0.227 0.004 -0.008 -0.100 0.042 0.002 0.029 0.017 -0.006 -0.007 -0.402 0.010 0. 0. 0. 0. 0. 0. 0. 0. 0. 0.997855 2 3.176 2 3.176 2 3.176 3 3.176 4 3.176
C16 4.039 0. 0.002 0.008 0.019 -0.180 0.005 0.003 -0.004 0.010 0. 0.027 0.005 0.001 0.003 -0.243 -0.012 0. 0. 0. 0. 0. 0. 0. 0. 0. 1.003901 2 3.176 2 3.176 2 3.176 3 3.176 4 3.176
H16 0.935 0. 0.114 0. 0. 0. 0. 0. 0. 0. 0. 0. 0. 0. 0. 0. 0. 0. 0. 0. 0. 0. 0. 0. 0. 0. 1.161830 1 2.000 1 2.000 2 2.000 2 2.000 2 2.000
C15 3.982 0. 0.002 -0.001 0.033 -0.149 0.003 0.004 0.002 0.024 0.002 0.021 0.011 -0.002 0.003 -0.218 0.007 0. 0. 0. 0. 0. 0. 0. 0. 0. 1.006355 2 3.176 2 3.176 2 3.176 3 3.176 4 3.176
H15 0.943 0. 0.115 0. 0. 0. 0. 0. 0. 0. 0. 0. 0. 0. 0. 0. 0. 0. 0. 0. 0. 0. 0. 0. 0. 0. 1.161830 1 2.000 1 2.000 2 2.000 2 2.000 2 2.000

loop_
_atom_site_type_symbol
_atom_site_label
_atom_site_fract_x
_atom_site_fract_y
_atom_site_fract_z
_atom_site_U_iso_or_equiv
_atom_site_adp_type
_atom_site_calc_flag
_atom_site_occupancy
_atom_site_disorder_assembly
_atom_site_disorder_group
O O13 0.88586(5) 1.39330(10) 0.13768(2) 0.01480(10) Uani d 1 . .
H H13 0.86933 1.36970 0.10573 0.02211 Uiso calc 1 . .
O O4 0.35006(6) 0.40130(10) 0.02131(2) 0.01640(10) Uani d 1 . .
O O1 0.42741(5) 0.47910(10) 0.155670(10) 0.01210(10) Uani d 1 . .
O O7 0.08417(5) -0.22830(10) 0.18239(2) 0.01450(10) Uani d 1 . .
H H7 0.01406 -0.36324 0.16830 0.02173 Uiso calc 1 . .
O O5 0.14888(6) 0.01770(10) 0.03272(2) 0.01850(10) Uani d 1 . .
H H5 0.21333 0.14528 0.01833 0.02769 Uiso calc 1 . .
O O14 0.91022(5) 1.37600(10) 0.22606(2) 0.01600(10) Uani d 1 . .
H H14 0.91426 1.33526 0.25753 0.02392 Uiso calc 1 . .
O O3 0.55004(6) 0.78500(10) 0.05550(2) 0.01870(10) Uani d 1 . .
H H3 0.53414 0.70465 0.02607 0.02809 Uiso calc 1 . .
O O1W 0.86820(6) 0.36610(10) 0.04745(2) 0.0245(2) Uani d 1 . .
H H1W 0.93023 0.24425 0.03117 0.03666 Uiso calc 1 . .
H H2W 0.78805 0.42917 0.02543 0.03662 Uiso calc 1 . .
C C10 0.29380(7) 0.25300(10) 0.09281(2) 0.0121(2) Uani d 1 . .
C C2 0.50454(7) 0.64580(10) 0.12890(2) 0.0120(2) Uani d 1 . .
C C8 0.25569(7) 0.12360(10) 0.16915(2) 0.0129(2) Uani d 1 . .
H H8 0.28349 0.14528 0.20474 0.01556 Uiso calc 1 . .
C C9 0.32565(7) 0.28580(10) 0.13894(2) 0.0114(2) Uani d 1 . .
C C6 0.11213(7) -0.11070(10) 0.10638(2) 0.0135(2) Uani d 1 . .
H H6 0.02920 -0.26522 0.09412 0.01632 Uiso calc 1 . .
C C11 0.60745(7) 0.83930(10) 0.15424(2) 0.0122(2) Uani d 1 . .
C C7 0.14942(7) -0.07320(10) 0.15241(2) 0.0124(2) Uani d 1 . .
C C3 0.47916(8) 0.62040(10) 0.08335(2) 0.0135(2) Uani d 1 . .
C C4 0.37212(7) 0.42140(10) 0.06338(2) 0.0131(2) Uani d 1 . .
C C12 0.69859(7) 1.02740(10) 0.13283(2) 0.0128(2) Uani d 1 . .
H H12 0.69471 1.02758 0.09684 0.01542 Uiso calc 1 . .
C C13 0.79646(7) 1.20820(10) 0.15736(2) 0.0125(2) Uani d 1 . .
C C14 0.80773(7) 1.20400(10) 0.20400(2) 0.0131(2) Uani d 1 . .
C C5 0.18444(7) 0.05050(10) 0.07700(2) 0.0135(2) Uani d 1 . .
C C16 0.61617(8) 0.8416(2) 0.20098(2) 0.0146(2) Uani d 1 . .
H H16 0.54564 0.69995 0.21787 0.01757 Uiso calc 1 . .
C C15 0.71456(8) 1.0237(2) 0.22532(2) 0.0150(2) Uani d 1 . .
H H15 0.72007 1.03153 0.26133 0.01795 Uiso calc 1 . .

loop_
_atom_site_aniso_label
_atom_site_aniso_U_11
_atom_site_aniso_U_22
_atom_site_aniso_U_33
_atom_site_aniso_U_12
_atom_site_aniso_U_13
_atom_site_aniso_U_23
O13 0.0163(2) 0.0153(3) 0.0126(2) -0.0052(2) 0.0018(2) -0.0007(2)
O4 0.0187(3) 0.0199(3) 0.0106(2) -0.0062(2) 0.0020(2) -0.0006(2)
O1 0.0136(2) 0.0126(3) 0.0099(2) -0.0027(2) 0.0005(2) -0.0003(2)
O7 0.0165(2) 0.0146(3) 0.0122(2) -0.0045(2) 0.0017(2) 0.0006(2)
O5 0.0218(3) 0.0219(3) 0.0116(2) -0.0093(2) 0.0004(2) -0.0023(2)
O14 0.0179(2) 0.0168(3) 0.0131(2) -0.0063(2) 0.00016(18) 0.00012(19)
O3 0.0233(3) 0.0208(3) 0.0121(2) -0.0106(2) 0.0041(2) -0.0014(2)
O1W 0.0280(3) 0.0311(3) 0.0139(2) 0.0029(2) -0.0013(2) -0.0014(2)
C10 0.0127(3) 0.0127(3) 0.0107(3) -0.0021(2) 0.0008(2) -0.0005(2)
C2 0.0121(3) 0.0118(3) 0.0119(3) -0.0019(2) 0.0012(2) -0.0009(2)
C8 0.0146(3) 0.0135(3) 0.0106(3) -0.0023(2) 0.0014(2) -0.0000(2)
C9 0.0122(3) 0.0112(3) 0.0108(3) -0.0012(2) 0.0012(2) -0.0003(2)
C6 0.0138(3) 0.0136(3) 0.0131(3) -0.0036(2) 0.0014(2) -0.0013(2)
C11 0.0122(3) 0.0125(3) 0.0118(3) -0.0022(2) 0.0009(2) -0.0002(2)
C7 0.0124(3) 0.0124(3) 0.0123(3) -0.0012(2) 0.0016(2) 0.0004(2)
C3 0.0146(3) 0.0143(4) 0.0116(3) -0.0037(2) 0.0024(2) -0.0010(2)
C4 0.0141(3) 0.0146(4) 0.0107(3) -0.0028(2) 0.0015(2) -0.0006(2)
C12 0.0132(3) 0.0133(3) 0.0119(3) -0.0028(2) 0.0010(2) 0.0002(2)
C13 0.0126(3) 0.0122(3) 0.0127(3) -0.0024(2) 0.0010(2) 0.0001(2)
C14 0.0138(3) 0.0130(3) 0.0125(3) -0.0022(2) 0.0003(2) 0.0003(2)
C5 0.0143(3) 0.0145(4) 0.0116(3) -0.0031(2) 0.0013(2) -0.0009(2)
C16 0.0163(3) 0.0151(4) 0.0123(3) -0.0045(2) 0.0010(2) 0.0004(3)
C15 0.0173(3) 0.0162(4) 0.0114(3) -0.0050(3) 0.0008(2) 0.0001(3)

loop_
_atom_type_symbol
_atom_type_description
_atom_type_scat_dispersion_real
_atom_type_scat_dispersion_imag
_atom_type_scat_source
C C 0.003 0.002 'Clementi & Roetti 1974. Atomic Data & Nuclear Data Tables. 14, 177'
H H 0.000 0.000 'Clementi & Roetti 1974. Atomic Data & Nuclear Data Tables. 14, 177'
O O 0.011 0.006 'Clementi & Roetti 1974. Atomic Data & Nuclear Data Tables. 14, 177'

loop_
_geom_angle_atom_site_label_1
_geom_angle_atom_site_label_2
_geom_angle_atom_site_label_3
_geom_angle_site_symmetry_1
_geom_angle_site_symmetry_3
_geom_angle
_geom_angle_publ_flag
O13 C13 C14 . . 117.31(6) ?
O13 C13 C12 . . 122.26(8) ?
H13 O13 C13 . . 108.6 ?
O4 C4 C3 . . 120.10(6) ?
O4 C4 C10 . . 122.78(6) ?
O1 C9 C10 . . 120.57(7) ?
O1 C9 C8 . . 117.50(7) ?
O1 C2 C3 . . 119.73(8) ?
O1 C2 C11 . . 112.62(5) ?
O7 C7 C8 . . 116.82(6) ?
O7 C7 C6 . . 121.21(8) ?
H7 O7 C7 . . 112.0 ?
O5 C5 C10 . . 119.77(6) ?
O5 C5 C6 . . 119.47(6) ?
H5 O5 C5 . . 106.2 ?
O14 C14 C13 . . 117.70(7) ?
O14 C14 C15 . . 123.33(8) ?
H14 O14 C14 . . 108.5 ?
O3 C3 C2 . . 121.89(6) ?
O3 C3 C4 . . 117.09(7) ?
H3 O3 C3 . . 107.4 ?
H1W O1W H2W . . 104.4 ?
C10 C9 C8 . . 121.93(6) ?
C10 C5 C6 . . 120.75(8) ?
C10 C4 C3 . . 117.12(6) ?
C2 O1 C9 . . 122.20(7) ?
C2 C3 C4 . . 120.99(7) ?
C2 C11 C16 . . 120.05(6) ?
C2 C11 C12 . . 121.50(6) ?
C8 C7 C6 . . 121.97(8) ?
H8 C8 C9 . . 121.6 ?
H8 C8 C7 . . 120.3 ?
C9 C10 C5 . . 118.34(7) ?
C9 C10 C4 . . 119.37(7) ?
C9 C8 C7 . . 118.09(8) ?
H6 C6 C5 . . 120.4 ?
H6 C6 C7 . . 120.7 ?
C11 C2 C3 . . 127.65(8) ?
C11 C16 C15 . . 120.38(7) ?
C11 C16 H16 . . 119.3 ?
C11 C12 C13 . . 120.79(6) ?
C11 C12 H12 . . 119.7 ?
C7 C6 C5 . . 118.90(8) ?
C4 C10 C5 . . 122.29(8) ?
C12 C13 C14 . . 120.43(6) ?
C12 C11 C16 . . 118.45(6) ?
H12 C12 C13 . . 119.5 ?
C13 C14 C15 . . 118.97(6) ?
C14 C15 C16 . . 120.92(8) ?
C14 C15 H15 . . 118.0 ?
C16 C15 H15 . . 121.1 ?
H16 C16 C15 . . 120.4 ?

loop_
_geom_bond_atom_site_label_1
_geom_bond_atom_site_label_2
_geom_bond_site_symmetry_2
_geom_bond_distance
_geom_bond_publ_flag
O13 C13 . 1.3633(8) ?
O13 H13 . 0.967 ?
O4 C4 . 1.2688(8) ?
O1 C9 . 1.3560(8) ?
O1 C2 . 1.3654(8) ?
O7 C7 . 1.3448(8) ?
O7 H7 . 0.967 ?
O5 C5 . 1.3512(8) ?
O5 H5 . 0.967 ?
O14 C14 . 1.3511(8) ?
O14 H14 . 0.967 ?
O3 C3 . 1.3515(8) ?
O3 H3 . 0.967 ?
O1W H2W . 0.967 ?
O1W H1W . 0.967 ?
C10 C9 . 1.4014(9) ?
C10 C5 . 1.4204(9) ?
C10 C4 . 1.4284(9) ?
C2 C3 . 1.3760(9) ?
C2 C11 . 1.4633(9) ?
C8 C9 . 1.3894(9) ?
C8 C7 . 1.3923(9) ?
C8 H8 . 1.083 ?
C6 C5 . 1.3800(9) ?
C6 C7 . 1.4070(9) ?
C6 H6 . 1.083 ?
C11 C16 . 1.4045(9) ?
C11 C12 . 1.4083(9) ?
C3 C4 . 1.4357(9) ?
C12 C13 . 1.3877(9) ?
C12 H12 . 1.083 ?
C13 C14 . 1.4009(9) ?
C14 C15 . 1.3937(9) ?
C16 C15 . 1.3916(9) ?
C16 H16 . 1.083 ?
C15 H15 . 1.083 ?

loop_
_geom_hbond_atom_site_label_D
_geom_hbond_atom_site_label_H
_geom_hbond_atom_site_label_A
_geom_hbond_site_symmetry_A
_geom_hbond_distance_DH
_geom_hbond_distance_HA
_geom_hbond_distance_DA
_geom_hbond_angle_DHA
O7 H7 O13 1_435 0.967 1.818 2.7824(7) 175.59
O7 H7 O14 1_435 0.967 2.401 2.8487(7) 107.78
O5 H5 O4 1_555 0.967 1.720 2.6052(7) 150.48
O3 H3 O4 1_555 0.967 2.175 2.6897(7) 111.93
C12 H12 O3 1_555 1.083 2.058 2.8154(8) 124.42
O13 H13 O1W 1_565 0.967 1.757 2.7140(7) 169.65
O1W H1W O5 1_655 0.967 2.201 3.0460(8) 145.30
O1W H1W O5 3_655 0.967 2.356 3.0442(7) 127.62
O3 H3 O4 3_665 0.967 1.900 2.7081(7) 139.43
O1W H2W O4 3_665 0.967 1.948 2.9069(7) 171.06
O14 H14 O7 2_665 0.967 1.837 2.8028(7) 177.31

loop_
_geom_torsion_atom_site_label_1
_geom_torsion_atom_site_label_2
_geom_torsion_atom_site_label_3
_geom_torsion_atom_site_label_4
_geom_torsion_site_symmetry_1
_geom_torsion_site_symmetry_2
_geom_torsion_site_symmetry_3
_geom_torsion_site_symmetry_4
_geom_torsion
_geom_torsion_publ_flag
O13 C13 C14 O14 . . . . -2.43(5) ?
O13 C13 C14 C15 . . . . 177.98(6) ?
O13 C13 C12 C11 . . . . -179.81(6) ?
O13 C13 C12 H12 . . . . 1.9 ?
H13 O13 C13 C14 . . . . 178.1 ?
H13 O13 C13 C12 . . . . -1.3 ?
O4 C4 C3 O3 . . . . 1.59(6) ?
O4 C4 C3 C2 . . . . 179.90(7) ?
O4 C4 C10 C9 . . . . 179.35(7) ?
O4 C4 C10 C5 . . . . -0.30(6) ?
O1 C9 C10 C5 . . . . -178.99(6) ?
O1 C9 C10 C4 . . . . 1.35(6) ?
O1 C9 C8 C7 . . . . 179.15(6) ?
O1 C9 C8 H8 . . . . -1.9 ?
O1 C2 C3 O3 . . . . 178.43(5) ?
O1 C2 C3 C4 . . . . 0.21(5) ?
O1 C2 C11 C16 . . . . -1.10(6) ?
O1 C2 C11 C12 . . . . 179.39(5) ?
O7 C7 C8 C9 . . . . 179.62(7) ?
O7 C7 C8 H8 . . . . 0.6 ?
O7 C7 C6 C5 . . . . -178.84(6) ?
O7 C7 C6 H6 . . . . 0.4 ?
H7 O7 C7 C8 . . . . -178.4 ?
H7 O7 C7 C6 . . . . 1.2 ?
O5 C5 C10 C9 . . . . 178.66(6) ?
O5 C5 C10 C4 . . . . -1.69(6) ?
O5 C5 C6 C7 . . . . -179.57(7) ?
O5 C5 C6 H6 . . . . 1.2 ?
H5 O5 C5 C10 . . . . 2.4 ?
H5 O5 C5 C6 . . . . -178.6 ?
O14 C14 C13 C12 . . . . 176.97(6) ?
O14 C14 C15 C16 . . . . -176.90(6) ?
O14 C14 C15 H15 . . . . 3.9 ?
H14 O14 C14 C13 . . . . -173.2 ?
H14 O14 C14 C15 . . . . 6.4 ?
O3 C3 C2 C11 . . . . -0.90(6) ?
O3 C3 C4 C10 . . . . -178.20(7) ?
H3 O3 C3 C2 . . . . 167.1 ?
H3 O3 C3 C4 . . . . -14.6 ?
C10 C9 O1 C2 . . . . -1.06(6) ?
C10 C9 C8 C7 . . . . -1.00(6) ?
C10 C9 C8 H8 . . . . 178.0 ?
C10 C5 C6 C7 . . . . -0.54(6) ?
C10 C5 C6 H6 . . . . -179.8 ?
C10 C4 C3 C2 . . . . 0.10(6) ?
C2 O1 C9 C8 . . . . 178.79(5) ?
C2 C11 C16 C15 . . . . 179.55(7) ?
C2 C11 C16 H16 . . . . -0.3 ?
C2 C11 C12 C13 . . . . -179.52(7) ?
C2 C11 C12 H12 . . . . -1.2 ?
C8 C9 C10 C5 . . . . 1.17(6) ?
C8 C9 C10 C4 . . . . -178.50(6) ?
C8 C7 C6 C5 . . . . 0.72(6) ?
C8 C7 C6 H6 . . . . 179.9 ?
H8 C8 C7 C6 . . . . -178.9 ?
C9 O1 C2 C3 . . . . 0.27(6) ?
C9 O1 C2 C11 . . . . 179.69(5) ?
C9 C10 C5 C6 . . . . -0.37(6) ?
C9 C10 C4 C3 . . . . -0.86(6) ?
C9 C8 C7 C6 . . . . 0.03(6) ?
C6 C5 C10 C4 . . . . 179.28(7) ?
C11 C2 C3 C4 . . . . -179.12(5) ?
C11 C16 C15 C14 . . . . -0.91(6) ?
C11 C16 C15 H15 . . . . 178.3 ?
C11 C12 C13 C14 . . . . 0.82(6) ?
C3 C2 C11 C16 . . . . 178.28(6) ?
C3 C2 C11 C12 . . . . -1.24(6) ?
C3 C4 C10 C5 . . . . 179.49(5) ?
C12 C13 C14 C15 . . . . -2.62(6) ?
C12 C11 C16 C15 . . . . -0.91(6) ?
C12 C11 C16 H16 . . . . 179.2 ?
H12 C12 C13 C14 . . . . -177.5 ?
H12 C12 C11 C16 . . . . 179.3 ?
C13 C14 C15 C16 . . . . 2.67(6) ?
C13 C14 C15 H15 . . . . -176.6 ?
C13 C12 C11 C16 . . . . 0.96(6) ?
C14 C15 C16 H16 . . . . 179.0 ?
H16 C16 C15 H15 . . . . -1.8 ?

loop_
_cod_related_entry_id
_cod_related_entry_database
_cod_related_entry_code
1 ChemSpider 12269344
